data_7227717
loop_
_publ_author_name
'Ye, Run-Ping'
'Zhang, Xin'
'Qin, Ye-Yan'
'Yao, Yuan-Gen'

_publ_section_title
;
 Combined influence of hydrogen bonds and \p--\p interactions on the
 assembly of five manganese coordination polymers with magnetic properties
;
_journal_issue 12
_journal_name_full CrystEngComm
_journal_page_first 1658
_journal_paper_doi 10.1039/C7CE00004A
_journal_volume 19
_journal_year 2017
_chemical_formula_moiety 'C28 H19 Mn N3 O6'
_chemical_formula_sum 'C28 H19 Mn N3 O6'
_chemical_formula_weight 548.40
_space_group_crystal_system monoclinic
_space_group_IT_number 14
_space_group_name_Hall '-P 2ybc'
_space_group_name_H-M_alt 'P 1 21/c 1'
_symmetry_space_group_name_Hall '-P 2ybc'
_symmetry_space_group_name_H-M 'P 1 21/c 1'
_atom_sites_solution_hydrogens mixed
_audit_creation_method SHELXL-2014/7
_audit_update_record
;
2017-01-23 deposited with the CCDC.
2017-02-20 downloaded from the CCDC.
;
_cell_angle_alpha 90
_cell_angle_beta 100.955(3)
_cell_angle_gamma 90
_cell_formula_units_Z 4
_cell_length_a 10.7524(5)
_cell_length_b 14.4645(5)
_cell_length_c 15.5968(5)
_cell_measurement_reflns_used 2953
_cell_measurement_temperature 293(2)
_cell_measurement_theta_max 28.0590
_cell_measurement_theta_min 3.0070
_cell_volume 2381.54(16)
_computing_cell_refinement 'Bruker FRAMBO'
_computing_data_collection 'Bruker FRAMBO'
_computing_data_reduction 'Bruker SAINT'
_computing_molecular_graphics 'Bruker SHELXTL'
_computing_publication_material 'Bruker SHELXTL'
_computing_structure_refinement 'SHELXL-2014/7 (Sheldrick, 2014)'
_computing_structure_solution 'Bruker SHELXTL'
_diffrn_ambient_temperature 293(2)
_diffrn_measured_fraction_theta_full 0.959
_diffrn_measured_fraction_theta_max 0.959
_diffrn_measurement_device_type 'multiwire proportional'
_diffrn_measurement_method 'phi and omega scans'
_diffrn_radiation_type MoK\a
_diffrn_radiation_wavelength 0.71073
_diffrn_reflns_av_R_equivalents 0.0351
_diffrn_reflns_av_unetI/netI 0.0655
_diffrn_reflns_Laue_measured_fraction_full 0.959
_diffrn_reflns_Laue_measured_fraction_max 0.959
_diffrn_reflns_limit_h_max 9
_diffrn_reflns_limit_h_min -12
_diffrn_reflns_limit_k_max 10
_diffrn_reflns_limit_k_min -17
_diffrn_reflns_limit_l_max 16
_diffrn_reflns_limit_l_min -18
_diffrn_reflns_number 8665
_diffrn_reflns_point_group_measured_fraction_full 0.959
_diffrn_reflns_point_group_measured_fraction_max 0.959
_diffrn_reflns_theta_full 24.999
_diffrn_reflns_theta_max 24.999
_diffrn_reflns_theta_min 2.388
_exptl_absorpt_coefficient_mu 0.606
_exptl_absorpt_correction_T_max 0.875
_exptl_absorpt_correction_T_min 0.744
_exptl_absorpt_correction_type multi-scan
_exptl_crystal_colour colourless
_exptl_crystal_density_diffrn 1.530
_exptl_crystal_description piece
_exptl_crystal_F_000 1410
_exptl_crystal_size_max 0.63
_exptl_crystal_size_mid 0.42
_exptl_crystal_size_min 0.22
_refine_diff_density_max 0.265
_refine_diff_density_min -0.474
_refine_diff_density_rms 0.069
_refine_ls_extinction_method none
_refine_ls_goodness_of_fit_ref 1.099
_refine_ls_hydrogen_treatment constr
_refine_ls_matrix_type full
_refine_ls_number_parameters 344
_refine_ls_number_reflns 4022
_refine_ls_number_restraints 0
_refine_ls_restrained_S_all 1.099
_refine_ls_R_factor_all 0.0692
_refine_ls_R_factor_gt 0.0494
_refine_ls_shift/su_max 0.001
_refine_ls_shift/su_mean 0.000
_refine_ls_structure_factor_coef Fsqd
_refine_ls_weighting_details 'w=1/[\s^2^(Fo^2^)+(0.0356P)^2^+2.0089P] where P=(Fo^2^+2Fc^2^)/3'
_refine_ls_weighting_scheme calc
_refine_ls_wR_factor_gt 0.1014
_refine_ls_wR_factor_ref 0.1201
_reflns_Friedel_coverage 0.000
_reflns_number_gt 3167
_reflns_number_total 4022
_reflns_threshold_expression 'I > 2\s(I)'
_cod_data_source_file c7ce00004a2.cif
_cod_data_source_block Compound-3
_cod_depositor_comments
;
The following automatic conversions were performed:

'_exptl_absorpt_correction_type' value 'Multi-scan' changed to
'multi-scan' according to
/usr/data/users/saulius/crontab/automatic-downloads/rss-feeds/RSC/lib/dictionaries/cif_core.dic
dictionary named 'cif_core.dic' version 2.4.2 from 2011-04-26.

Automatic conversion script
Id: cif_fix_values 4268 2015-11-12 08:31:59Z antanas 

 Adding full bibliography for 7227715--7227719.cif.
;
_cod_database_code 7227717
_shelx_shelxl_version_number 2014/7
_shelx_space_group_comment
; 
The symmetry employed for this shelxl refinement is uniquely defined 
by the following loop, which should always be used as a source of 
symmetry information in preference to the above space-group names. 
They are only intended as comments. 
;

loop_
_space_group_symop_operation_xyz
'x, y, z'
'-x, y+1/2, -z+1/2'
'-x, -y, -z'
'x, -y-1/2, z-1/2'

loop_
_atom_site_label
_atom_site_type_symbol
_atom_site_fract_x
_atom_site_fract_y
_atom_site_fract_z
_atom_site_U_iso_or_equiv
_atom_site_adp_type
_atom_site_occupancy
_atom_site_site_symmetry_order
_atom_site_calc_flag
_atom_site_refinement_flags_posn
_atom_site_refinement_flags_adp
Mn1 Mn 0.33341(5) 0.39133(3) 0.53059(3) 0.02607(17) Uani 1 1 d . .
O1 O 0.4394(3) 0.2887(2) 0.60366(16) 0.0517(8) Uani 1 1 d . .
O1W O 0.3623(2) 0.49933(16) 0.44580(14) 0.0355(6) Uani 1 1 d . .
H1WA H 0.4253 0.4868 0.4187 0.053 Uiso 1 1 d R U
H1WB H 0.3808 0.5516 0.4746 0.053 Uiso 1 1 d R U
O2 O 0.5898(3) 0.31608(18) 0.52784(16) 0.0502(7) Uani 1 1 d . .
O3 O 0.4956(3) 0.0414(2) 0.82727(16) 0.0574(8) Uani 1 1 d . .
O4 O 0.6842(2) -0.02678(17) 0.86250(14) 0.0397(6) Uani 1 1 d . .
O5 O 1.0310(3) 0.0068(2) 0.77026(16) 0.0551(8) Uani 1 1 d . .
N1 N 0.2843(3) 0.3024(2) 0.40947(17) 0.0333(7) Uani 1 1 d . .
N2 N 0.1219(3) 0.37152(18) 0.50589(16) 0.0276(7) Uani 1 1 d . .
N3 N 0.9393(3) 0.0877(2) 0.64590(18) 0.0375(8) Uani 1 1 d . .
C1 C 0.5457(4) 0.2725(2) 0.5842(2) 0.0374(9) Uani 1 1 d . .
C2 C 0.6052(4) 0.0273(3) 0.8172(2) 0.0331(8) Uani 1 1 d . .
C3 C 0.6525(3) 0.0778(2) 0.7445(2) 0.0293(8) Uani 1 1 d . .
C4 C 0.5773(4) 0.1463(2) 0.6978(2) 0.0328(8) Uani 1 1 d . .
H4 H 0.4973 0.1588 0.7093 0.039 Uiso 1 1 calc R U
C5 C 0.6234(3) 0.1960(2) 0.6335(2) 0.0295(8) Uani 1 1 d . .
C6 C 0.7417(3) 0.1753(2) 0.6164(2) 0.0318(8) Uani 1 1 d . .
H6 H 0.7713 0.2075 0.5728 0.038 Uiso 1 1 calc R U
C7 C 0.8174(3) 0.1074(2) 0.6628(2) 0.0297(8) Uani 1 1 d . .
C8 C 0.7702(3) 0.0586(2) 0.7273(2) 0.0338(9) Uani 1 1 d . .
H8 H 0.8193 0.0126 0.7589 0.041 Uiso 1 1 calc R U
C9 C 0.9787(4) 0.1224(3) 0.5670(2) 0.0472(11) Uani 1 1 d . .
H9A H 0.9838 0.1893 0.5674 0.057 Uiso 1 1 calc R U
H9B H 0.9206 0.1025 0.5148 0.057 Uiso 1 1 calc R U
C10 C 1.0350(4) 0.0389(3) 0.6988(2) 0.0380(9) Uani 1 1 d . .
C11 C 1.1391(4) 0.0328(3) 0.6498(2) 0.0407(9) Uani 1 1 d . .
C12 C 1.1068(4) 0.0797(3) 0.5719(3) 0.0449(10) Uani 1 1 d . .
C13 C 1.1890(5) 0.0803(3) 0.5129(3) 0.0620(13) Uani 1 1 d . .
H13 H 1.1679 0.1111 0.4598 0.074 Uiso 1 1 calc R U
C14 C 1.3030(5) 0.0339(3) 0.5354(3) 0.0694(14) Uani 1 1 d . .
H14 H 1.3593 0.0340 0.4969 0.083 Uiso 1 1 calc R U
C15 C 1.3351(4) -0.0126(4) 0.6137(3) 0.0679(14) Uani 1 1 d . .
H15 H 1.4121 -0.0436 0.6273 0.081 Uiso 1 1 calc R U
C16 C 1.2533(4) -0.0131(3) 0.6721(3) 0.0565(12) Uani 1 1 d . .
H16 H 1.2747 -0.0437 0.7253 0.068 Uiso 1 1 calc R U
C17 C 0.3643(4) 0.2679(3) 0.3630(2) 0.0474(11) Uani 1 1 d . .
H17 H 0.4504 0.2791 0.3816 0.057 Uiso 1 1 calc R U
C18 C 0.3261(5) 0.2155(3) 0.2877(3) 0.0596(13) Uani 1 1 d . .
H18 H 0.3854 0.1923 0.2569 0.072 Uiso 1 1 calc R U
C19 C 0.2009(5) 0.1989(3) 0.2599(2) 0.0554(12) Uani 1 1 d . .
H19 H 0.1738 0.1645 0.2095 0.066 Uiso 1 1 calc R U
C20 C 0.1117(4) 0.2334(3) 0.3071(2) 0.0435(10) Uani 1 1 d . .
C21 C 0.1586(4) 0.2858(2) 0.3819(2) 0.0330(9) Uani 1 1 d . .
C22 C 0.0728(3) 0.3218(2) 0.43349(19) 0.0284(8) Uani 1 1 d . .
C23 C -0.0580(4) 0.3055(2) 0.4086(2) 0.0361(9) Uani 1 1 d . .
C24 C -0.1023(4) 0.2509(3) 0.3323(3) 0.0511(11) Uani 1 1 d . .
H24 H -0.1885 0.2394 0.3153 0.061 Uiso 1 1 calc R U
C25 C -0.0207(5) 0.2159(3) 0.2849(3) 0.0550(12) Uani 1 1 d . .
H25 H -0.0519 0.1795 0.2364 0.066 Uiso 1 1 calc R U
C26 C -0.1379(4) 0.3420(3) 0.4607(2) 0.0430(10) Uani 1 1 d . .
H26 H -0.2248 0.3321 0.4461 0.052 Uiso 1 1 calc R U
C27 C -0.0884(4) 0.3924(3) 0.5332(2) 0.0390(9) Uani 1 1 d . .
H27 H -0.1406 0.4170 0.5686 0.047 Uiso 1 1 calc R U
C28 C 0.0418(3) 0.4061(2) 0.5527(2) 0.0312(8) Uani 1 1 d . .
H28 H 0.0748 0.4416 0.6015 0.037 Uiso 1 1 calc R U

loop_
_atom_site_aniso_label
_atom_site_aniso_U_11
_atom_site_aniso_U_22
_atom_site_aniso_U_33
_atom_site_aniso_U_23
_atom_site_aniso_U_13
_atom_site_aniso_U_12
Mn1 0.0276(3) 0.0271(3) 0.0238(3) -0.0022(2) 0.0055(2) 0.0014(2)
O1 0.058(2) 0.0576(19) 0.0411(15) 0.0133(13) 0.0144(13) 0.0276(16)
O1W 0.0388(16) 0.0355(14) 0.0375(13) -0.0008(11) 0.0207(11) 0.0015(12)
O2 0.070(2) 0.0372(15) 0.0433(15) 0.0172(13) 0.0118(13) 0.0032(15)
O3 0.048(2) 0.079(2) 0.0534(17) 0.0260(16) 0.0291(14) 0.0176(17)
O4 0.0438(17) 0.0410(15) 0.0351(13) 0.0173(12) 0.0095(11) 0.0032(13)
O5 0.0506(19) 0.077(2) 0.0394(15) 0.0215(15) 0.0112(12) 0.0133(16)
N1 0.043(2) 0.0290(16) 0.0308(15) -0.0035(13) 0.0148(13) -0.0010(15)
N2 0.0292(17) 0.0293(16) 0.0243(14) 0.0028(12) 0.0051(11) 0.0019(13)
N3 0.042(2) 0.0365(18) 0.0381(16) 0.0135(14) 0.0169(14) 0.0093(15)
C1 0.053(3) 0.0268(19) 0.0305(19) -0.0018(16) 0.0022(17) 0.0092(19)
C2 0.040(2) 0.036(2) 0.0238(17) 0.0027(16) 0.0072(15) -0.0010(19)
C3 0.035(2) 0.0269(18) 0.0258(17) 0.0044(15) 0.0049(14) -0.0003(17)
C4 0.038(2) 0.034(2) 0.0277(17) 0.0001(16) 0.0102(15) 0.0021(18)
C5 0.033(2) 0.0266(18) 0.0276(17) 0.0038(15) 0.0033(14) 0.0041(16)
C6 0.039(2) 0.0263(18) 0.0308(18) 0.0087(15) 0.0095(15) 0.0027(17)
C7 0.035(2) 0.0256(18) 0.0307(18) 0.0027(14) 0.0108(15) 0.0017(16)
C8 0.039(2) 0.032(2) 0.0312(18) 0.0073(15) 0.0082(15) 0.0055(18)
C9 0.055(3) 0.045(2) 0.049(2) 0.0185(19) 0.0268(19) 0.005(2)
C10 0.035(2) 0.037(2) 0.043(2) 0.0054(18) 0.0099(16) 0.0073(18)
C11 0.035(2) 0.038(2) 0.051(2) -0.0027(19) 0.0118(17) -0.0041(19)
C12 0.045(3) 0.035(2) 0.058(3) 0.005(2) 0.0217(19) -0.005(2)
C13 0.068(4) 0.056(3) 0.072(3) 0.013(2) 0.039(3) 0.001(3)
C14 0.053(3) 0.069(3) 0.100(4) 0.007(3) 0.047(3) 0.003(3)
C15 0.038(3) 0.077(4) 0.092(4) 0.004(3) 0.023(2) 0.004(3)
C16 0.037(3) 0.065(3) 0.067(3) 0.001(2) 0.008(2) -0.004(2)
C17 0.058(3) 0.043(2) 0.047(2) -0.0106(19) 0.025(2) -0.009(2)
C18 0.085(4) 0.056(3) 0.046(2) -0.019(2) 0.034(2) -0.007(3)
C19 0.087(4) 0.048(3) 0.032(2) -0.0127(19) 0.012(2) -0.001(3)
C20 0.061(3) 0.038(2) 0.030(2) -0.0039(17) 0.0036(18) -0.008(2)
C21 0.050(3) 0.0269(18) 0.0212(17) 0.0022(14) 0.0042(15) -0.0068(18)
C22 0.036(2) 0.0256(18) 0.0227(17) 0.0077(14) 0.0023(14) 0.0017(16)
C23 0.037(2) 0.032(2) 0.035(2) 0.0122(16) -0.0032(16) -0.0023(18)
C24 0.044(3) 0.049(3) 0.051(2) 0.002(2) -0.015(2) -0.011(2)
C25 0.070(3) 0.043(3) 0.043(2) -0.007(2) -0.012(2) -0.006(2)
C26 0.032(2) 0.043(2) 0.052(2) 0.019(2) 0.0019(18) -0.0025(19)
C27 0.031(2) 0.046(2) 0.043(2) 0.0185(18) 0.0132(16) 0.0076(19)
C28 0.033(2) 0.032(2) 0.0298(18) 0.0062(16) 0.0102(15) 0.0075(17)

loop_
_atom_type_symbol
_atom_type_description
_atom_type_scat_dispersion_real
_atom_type_scat_dispersion_imag
_atom_type_scat_source
C C 0.0033 0.0016 'International Tables Vol C Tables 4.2.6.8 and 6.1.1.4'
H H 0.0000 0.0000 'International Tables Vol C Tables 4.2.6.8 and 6.1.1.4'
N N 0.0061 0.0033 'International Tables Vol C Tables 4.2.6.8 and 6.1.1.4'
O O 0.0106 0.0060 'International Tables Vol C Tables 4.2.6.8 and 6.1.1.4'
Mn Mn 0.3368 0.7283 'International Tables Vol C Tables 4.2.6.8 and 6.1.1.4'

loop_
_geom_angle_atom_site_label_1
_geom_angle_atom_site_label_2
_geom_angle_atom_site_label_3
_geom_angle
_geom_angle_site_symmetry_1
_geom_angle_site_symmetry_3
O1 Mn1 O4 95.23(10) . 2_656
O1 Mn1 O1W 138.04(11) . .
O4 Mn1 O1W 97.32(10) 2_656 .
O1 Mn1 N2 115.76(11) . .
O4 Mn1 N2 88.09(10) 2_656 .
O1W Mn1 N2 104.55(9) . .
O1 Mn1 N1 93.93(11) . .
O4 Mn1 N1 161.61(11) 2_656 .
O1W Mn1 N1 86.35(10) . .
N2 Mn1 N1 73.57(10) . .
C1 O1 Mn1 115.5(2) . .
Mn1 O1W H1WA 111.5 . .
Mn1 O1W H1WB 111.2 . .
H1WA O1W H1WB 107.4 . .
C2 O4 Mn1 130.1(2) . 2_646
C17 N1 C21 118.1(3) . .
C17 N1 Mn1 126.8(3) . .
C21 N1 Mn1 115.1(2) . .
C28 N2 C22 117.8(3) . .
C28 N2 Mn1 126.7(2) . .
C22 N2 Mn1 115.5(2) . .
C10 N3 C7 127.0(3) . .
C10 N3 C9 112.0(3) . .
C7 N3 C9 121.0(3) . .
O2 C1 O1 124.1(3) . .
O2 C1 C5 118.9(4) . .
O1 C1 C5 117.1(3) . .
O3 C2 O4 125.9(3) . .
O3 C2 C3 118.7(3) . .
O4 C2 C3 115.5(3) . .
C8 C3 C4 120.5(3) . .
C8 C3 C2 120.1(3) . .
C4 C3 C2 119.3(3) . .
C3 C4 C5 119.4(3) . .
C3 C4 H4 120.3 . .
C5 C4 H4 120.3 . .
C6 C5 C4 119.4(3) . .
C6 C5 C1 120.2(3) . .
C4 C5 C1 120.4(3) . .
C5 C6 C7 121.5(3) . .
C5 C6 H6 119.2 . .
C7 C6 H6 119.2 . .
C6 C7 C8 118.3(3) . .
C6 C7 N3 121.1(3) . .
C8 C7 N3 120.5(3) . .
C3 C8 C7 120.8(3) . .
C3 C8 H8 119.6 . .
C7 C8 H8 119.6 . .
N3 C9 C12 103.1(3) . .
N3 C9 H9A 111.2 . .
C12 C9 H9A 111.2 . .
N3 C9 H9B 111.2 . .
C12 C9 H9B 111.2 . .
H9A C9 H9B 109.1 . .
O5 C10 N3 126.2(3) . .
O5 C10 C11 128.0(4) . .
N3 C10 C11 105.9(3) . .
C12 C11 C16 121.5(4) . .
C12 C11 C10 109.8(3) . .
C16 C11 C10 128.7(4) . .
C11 C12 C13 120.1(4) . .
C11 C12 C9 108.9(3) . .
C13 C12 C9 131.0(4) . .
C14 C13 C12 118.2(4) . .
C14 C13 H13 120.9 . .
C12 C13 H13 120.9 . .
C15 C14 C13 121.4(4) . .
C15 C14 H14 119.3 . .
C13 C14 H14 119.3 . .
C14 C15 C16 120.2(5) . .
C14 C15 H15 119.9 . .
C16 C15 H15 119.9 . .
C15 C16 C11 118.6(4) . .
C15 C16 H16 120.7 . .
C11 C16 H16 120.7 . .
N1 C17 C18 123.3(4) . .
N1 C17 H17 118.4 . .
C18 C17 H17 118.4 . .
C19 C18 C17 118.8(4) . .
C19 C18 H18 120.6 . .
C17 C18 H18 120.6 . .
C18 C19 C20 120.3(4) . .
C18 C19 H19 119.8 . .
C20 C19 H19 119.8 . .
C21 C20 C19 117.0(4) . .
C21 C20 C25 118.9(4) . .
C19 C20 C25 124.0(4) . .
N1 C21 C20 122.5(3) . .
N1 C21 C22 117.8(3) . .
C20 C21 C22 119.7(3) . .
N2 C22 C23 121.9(3) . .
N2 C22 C21 118.0(3) . .
C23 C22 C21 120.1(3) . .
C26 C23 C22 118.1(3) . .
C26 C23 C24 123.3(4) . .
C22 C23 C24 118.6(4) . .
C25 C24 C23 121.0(4) . .
C25 C24 H24 119.5 . .
C23 C24 H24 119.5 . .
C24 C25 C20 121.6(4) . .
C24 C25 H25 119.2 . .
C20 C25 H25 119.2 . .
C27 C26 C23 119.9(4) . .
C27 C26 H26 120.0 . .
C23 C26 H26 120.0 . .
C26 C27 C28 118.4(4) . .
C26 C27 H27 120.8 . .
C28 C27 H27 120.8 . .
N2 C28 C27 123.9(3) . .
N2 C28 H28 118.1 . .
C27 C28 H28 118.1 . .

loop_
_geom_bond_atom_site_label_1
_geom_bond_atom_site_label_2
_geom_bond_distance
_geom_bond_site_symmetry_2
Mn1 O1 2.076(3) .
Mn1 O4 2.083(2) 2_656
Mn1 O1W 2.108(2) .
Mn1 N2 2.251(3) .
Mn1 N1 2.263(3) .
O1 C1 1.259(4) .
O1W H1WA 0.8829 .
O1W H1WB 0.8823 .
O2 C1 1.247(4) .
O3 C2 1.235(4) .
O4 C2 1.267(4) .
O4 Mn1 2.083(2) 2_646
O5 C10 1.216(4) .
N1 C17 1.323(5) .
N1 C21 1.360(4) .
N2 C28 1.329(4) .
N2 C22 1.358(4) .
N3 C10 1.384(4) .
N3 C7 1.415(4) .
N3 C9 1.464(4) .
C1 C5 1.506(5) .
C2 C3 1.516(5) .
C3 C8 1.371(5) .
C3 C4 1.392(5) .
C4 C5 1.399(5) .
C4 H4 0.9300 .
C5 C6 1.381(5) .
C6 C7 1.388(5) .
C6 H6 0.9300 .
C7 C8 1.400(5) .
C8 H8 0.9300 .
C9 C12 1.498(5) .
C9 H9A 0.9700 .
C9 H9B 0.9700 .
C10 C11 1.473(5) .
C11 C12 1.376(5) .
C11 C16 1.382(5) .
C12 C13 1.392(5) .
C13 C14 1.383(6) .
C13 H13 0.9300 .
C14 C15 1.379(6) .
C14 H14 0.9300 .
C15 C16 1.380(6) .
C15 H15 0.9300 .
C16 H16 0.9300 .
C17 C18 1.393(5) .
C17 H17 0.9300 .
C18 C19 1.355(6) .
C18 H18 0.9300 .
C19 C20 1.406(6) .
C19 H19 0.9300 .
C20 C21 1.402(5) .
C20 C25 1.423(6) .
C21 C22 1.433(5) .
C22 C23 1.406(5) .
C23 C26 1.393(5) .
C23 C24 1.432(5) .
C24 C25 1.349(6) .
C24 H24 0.9300 .
C25 H25 0.9300 .
C26 C27 1.365(5) .
C26 H26 0.9300 .
C27 C28 1.389(5) .
C27 H27 0.9300 .
C28 H28 0.9300 .

loop_
_geom_torsion_atom_site_label_1
_geom_torsion_atom_site_label_2
_geom_torsion_atom_site_label_3
_geom_torsion_atom_site_label_4
_geom_torsion
_geom_torsion_site_symmetry_1
Mn1 O1 C1 O2 2.9(5) .
Mn1 O1 C1 C5 -177.8(2) .
Mn1 O4 C2 O3 -1.5(5) 2_646
Mn1 O4 C2 C3 178.8(2) 2_646
O3 C2 C3 C8 -175.1(3) .
O4 C2 C3 C8 4.7(5) .
O3 C2 C3 C4 7.4(5) .
O4 C2 C3 C4 -172.8(3) .
C8 C3 C4 C5 -0.5(5) .
C2 C3 C4 C5 177.0(3) .
C3 C4 C5 C6 1.1(5) .
C3 C4 C5 C1 -178.0(3) .
O2 C1 C5 C6 0.3(5) .
O1 C1 C5 C6 -179.1(3) .
O2 C1 C5 C4 179.4(3) .
O1 C1 C5 C4 0.0(5) .
C4 C5 C6 C7 -1.4(5) .
C1 C5 C6 C7 177.7(3) .
C5 C6 C7 C8 1.0(5) .
C5 C6 C7 N3 -178.9(3) .
C10 N3 C7 C6 163.8(3) .
C9 N3 C7 C6 -14.0(5) .
C10 N3 C7 C8 -16.0(5) .
C9 N3 C7 C8 166.1(3) .
C4 C3 C8 C7 0.1(5) .
C2 C3 C8 C7 -177.3(3) .
C6 C7 C8 C3 -0.4(5) .
N3 C7 C8 C3 179.5(3) .
C10 N3 C9 C12 6.3(4) .
C7 N3 C9 C12 -175.6(3) .
C7 N3 C10 O5 -2.3(6) .
C9 N3 C10 O5 175.8(4) .
C7 N3 C10 C11 176.6(3) .
C9 N3 C10 C11 -5.4(4) .
O5 C10 C11 C12 -179.0(4) .
N3 C10 C11 C12 2.1(4) .
O5 C10 C11 C16 2.5(7) .
N3 C10 C11 C16 -176.3(4) .
C16 C11 C12 C13 1.1(6) .
C10 C11 C12 C13 -177.5(4) .
C16 C11 C12 C9 -179.6(4) .
C10 C11 C12 C9 1.8(5) .
N3 C9 C12 C11 -4.7(4) .
N3 C9 C12 C13 174.4(4) .
C11 C12 C13 C14 -0.8(7) .
C9 C12 C13 C14 -179.8(4) .
C12 C13 C14 C15 0.4(7) .
C13 C14 C15 C16 -0.4(8) .
C14 C15 C16 C11 0.7(7) .
C12 C11 C16 C15 -1.1(6) .
C10 C11 C16 C15 177.3(4) .
C21 N1 C17 C18 -0.1(6) .
Mn1 N1 C17 C18 -178.3(3) .
N1 C17 C18 C19 0.2(7) .
C17 C18 C19 C20 -0.5(7) .
C18 C19 C20 C21 0.8(6) .
C18 C19 C20 C25 -177.1(4) .
C17 N1 C21 C20 0.3(5) .
Mn1 N1 C21 C20 178.8(3) .
C17 N1 C21 C22 178.8(3) .
Mn1 N1 C21 C22 -2.8(4) .
C19 C20 C21 N1 -0.7(5) .
C25 C20 C21 N1 177.3(3) .
C19 C20 C21 C22 -179.1(3) .
C25 C20 C21 C22 -1.1(5) .
C28 N2 C22 C23 -1.0(5) .
Mn1 N2 C22 C23 -178.6(2) .
C28 N2 C22 C21 178.9(3) .
Mn1 N2 C22 C21 1.3(4) .
N1 C21 C22 N2 1.0(4) .
C20 C21 C22 N2 179.5(3) .
N1 C21 C22 C23 -179.1(3) .
C20 C21 C22 C23 -0.6(5) .
N2 C22 C23 C26 0.0(5) .
C21 C22 C23 C26 -179.9(3) .
N2 C22 C23 C24 -178.8(3) .
C21 C22 C23 C24 1.3(5) .
C26 C23 C24 C25 -179.0(4) .
C22 C23 C24 C25 -0.2(6) .
C23 C24 C25 C20 -1.5(6) .
C21 C20 C25 C24 2.2(6) .
C19 C20 C25 C24 -179.9(4) .
C22 C23 C26 C27 0.4(5) .
C24 C23 C26 C27 179.1(3) .
C23 C26 C27 C28 0.2(5) .
C22 N2 C28 C27 1.7(5) .
Mn1 N2 C28 C27 179.0(2) .
C26 C27 C28 N2 -1.3(5) .
